data_4105977
loop_
_publ_author_name
'Wen-Xiong Zhang'
'Zitao Wang'
'Masayoshi Nishiura'
'Zhenfeng Xi'
'Zhaomin Hou'

_publ_section_title
;
 Ln4(CH2)4 Cubane-Type Rare-Earth Methylidene Complexes Consisting of
 "(C5Me4SiMe3)LnCH2" Units (Ln = Tm, Lu)
;
_journal_name_full 'Journal of the American Chemical Society'
_journal_page_first 5712
_journal_page_last 5715
_journal_paper_doi 10.1021/ja200540b
_journal_volume 133
_journal_year 2011
_chemical_formula_sum 'C42 H81 Si3 Tm3'
_chemical_formula_weight 1177.13
_chemical_name_common '[Cp'TmMe2]3'
_chemical_name_systematic
; 
 ? 
;
_space_group_IT_number 14
_symmetry_cell_setting monoclinic
_symmetry_space_group_name_Hall '-P 2ybc'
_symmetry_space_group_name_H-M 'P 1 21/c 1'
_atom_sites_solution_hydrogens geom
_atom_sites_solution_primary direct
_atom_sites_solution_secondary difmap
_audit_creation_method SHELXL-97
_cell_angle_alpha 90.00
_cell_angle_beta 106.302(2)
_cell_angle_gamma 90.00
_cell_formula_units_Z 4
_cell_length_a 12.504(2)
_cell_length_b 21.790(4)
_cell_length_c 18.052(3)
_cell_measurement_temperature 173(2)
_cell_volume 4720.7(14)
_computing_structure_refinement 'SHELXL-97 (Sheldrick, 1997)'
_computing_structure_solution 'SHELXS-97 (Sheldrick, 1990)'
_diffrn_ambient_temperature 173(2)
_diffrn_measured_fraction_theta_full 0.996
_diffrn_measured_fraction_theta_max 0.996
_diffrn_radiation_monochromator graphite
_diffrn_radiation_source 'fine-focus sealed tube'
_diffrn_radiation_type MoK\a
_diffrn_radiation_wavelength 0.71073
_diffrn_reflns_av_R_equivalents 0.0758
_diffrn_reflns_av_sigmaI/netI 0.0994
_diffrn_reflns_limit_h_max 14
_diffrn_reflns_limit_h_min -14
_diffrn_reflns_limit_k_max 25
_diffrn_reflns_limit_k_min -18
_diffrn_reflns_limit_l_max 18
_diffrn_reflns_limit_l_min -21
_diffrn_reflns_number 24250
_diffrn_reflns_theta_full 25.04
_diffrn_reflns_theta_max 25.04
_diffrn_reflns_theta_min 1.50
_exptl_absorpt_coefficient_mu 5.691
_exptl_absorpt_correction_T_max 0.2801
_exptl_absorpt_correction_T_min 0.2092
_exptl_absorpt_correction_type multi-scan
_exptl_absorpt_process_details SADABS
_exptl_crystal_density_diffrn 1.656
_exptl_crystal_F_000 2328
_exptl_crystal_size_max 0.40
_exptl_crystal_size_mid 0.30
_exptl_crystal_size_min 0.30
_refine_diff_density_max 1.282
_refine_diff_density_min -1.187
_refine_diff_density_rms 0.165
_refine_ls_extinction_method none
_refine_ls_goodness_of_fit_ref 0.807
_refine_ls_hydrogen_treatment none
_refine_ls_matrix_type full
_refine_ls_number_parameters 433
_refine_ls_number_reflns 8307
_refine_ls_number_restraints 0
_refine_ls_restrained_S_all 0.807
_refine_ls_R_factor_all 0.0605
_refine_ls_R_factor_gt 0.0341
_refine_ls_shift/su_max 0.001
_refine_ls_shift/su_mean 0.000
_refine_ls_structure_factor_coef Fsqd
_refine_ls_weighting_details 'calc w=1/[\s^2^(Fo^2^)+(0.0155P)^2^+0.0000P] where P=(Fo^2^+2Fc^2^)/3'
_refine_ls_weighting_scheme calc
_refine_ls_wR_factor_gt 0.0617
_refine_ls_wR_factor_ref 0.0667
_reflns_number_gt 5686
_reflns_number_total 8307
_reflns_threshold_expression >2sigma(I)
_cod_data_source_file ja200540b_si_002.cif
_cod_data_source_block wzt0318
_cod_original_cell_volume 4720.7(16)
_cod_database_code 4105977

loop_
_symmetry_equiv_pos_as_xyz
'x, y, z'
'-x, y+1/2, -z+1/2'
'-x, -y, -z'
'x, -y-1/2, z-1/2'

loop_
_atom_site_label
_atom_site_type_symbol
_atom_site_fract_x
_atom_site_fract_y
_atom_site_fract_z
_atom_site_U_iso_or_equiv
_atom_site_adp_type
_atom_site_occupancy
_atom_site_symmetry_multiplicity
_atom_site_calc_flag
_atom_site_refinement_flags
Tm1 Tm 1.10135(3) 0.157718(15) 0.197613(18) 0.01973(9) Uani 1 1 d .
Tm2 Tm 0.87876(3) 0.064639(15) 0.162763(18) 0.02003(9) Uani 1 1 d .
Tm3 Tm 0.86154(3) 0.196066(15) 0.066915(18) 0.02048(9) Uani 1 1 d .
Si1 Si 1.31121(18) 0.10628(11) 0.40242(12) 0.0296(6) Uani 1 1 d .
Si2 Si 0.74675(18) 0.00985(10) 0.32966(11) 0.0242(5) Uani 1 1 d .
Si3 Si 0.6332(2) 0.18048(10) -0.14673(12) 0.0341(6) Uani 1 1 d .
C1 C 0.9892(5) 0.1159(3) 0.2829(4) 0.0211(17) Uani 1 1 d .
C2 C 1.0761(6) 0.0493(3) 0.1542(4) 0.029(2) Uani 1 1 d .
C3 C 1.0597(6) 0.1856(3) 0.0594(4) 0.0279(19) Uani 1 1 d .
C4 C 0.9733(6) 0.2456(3) 0.1909(4) 0.0196(17) Uani 1 1 d .
C5 C 0.8477(6) 0.0884(3) 0.0229(4) 0.0286(19) Uani 1 1 d .
C6 C 0.7522(5) 0.1533(3) 0.1506(4) 0.0201(17) Uani 1 1 d .
C7 C 1.2552(6) 0.2169(3) 0.3010(4) 0.0219(18) Uani 1 1 d .
C8 C 1.3088(6) 0.1846(4) 0.1950(4) 0.0249(19) Uani 1 1 d .
C9 C 1.2842(5) 0.1532(3) 0.3118(4) 0.0191(17) Uani 1 1 d .
C10 C 1.2228(6) 0.2604(3) 0.3553(4) 0.031(2) Uani 1 1 d .
H10A H 1.1936 0.2984 0.3278 0.047 Uiso 1 1 d R
H10B H 1.2882 0.2699 0.3984 0.047 Uiso 1 1 d R
H10C H 1.1652 0.2415 0.3751 0.047 Uiso 1 1 d R
C11 C 1.2710(6) 0.2360(3) 0.2286(4) 0.0219(18) Uani 1 1 d .
C12 C 1.3174(5) 0.1341(3) 0.2457(4) 0.0233(18) Uani 1 1 d .
C13 C 1.2577(6) 0.3001(3) 0.1964(4) 0.034(2) Uani 1 1 d .
H13A H 1.3208 0.3254 0.2248 0.051 Uiso 1 1 d R
H13B H 1.1883 0.3179 0.2018 0.051 Uiso 1 1 d R
H13C H 1.2554 0.2989 0.1417 0.051 Uiso 1 1 d R
C14 C 1.3661(6) 0.0725(3) 0.2347(4) 0.0297(19) Uani 1 1 d .
H14A H 1.3474 0.0629 0.1796 0.044 Uiso 1 1 d R
H14B H 1.3353 0.0408 0.2614 0.044 Uiso 1 1 d R
H14C H 1.4473 0.0739 0.2562 0.044 Uiso 1 1 d R
C15 C 1.3483(6) 0.1857(4) 0.1231(4) 0.040(2) Uani 1 1 d .
H15A H 1.4266 0.1983 0.1367 0.060 Uiso 1 1 d R
H15B H 1.3031 0.2148 0.0859 0.060 Uiso 1 1 d R
H15C H 1.3407 0.1446 0.1002 0.060 Uiso 1 1 d R
C16 C 1.4643(6) 0.0934(4) 0.4410(4) 0.044(2) Uani 1 1 d .
H16A H 1.5031 0.1329 0.4471 0.067 Uiso 1 1 d R
H16B H 1.4901 0.0676 0.4049 0.067 Uiso 1 1 d R
H16C H 1.4800 0.0727 0.4911 0.067 Uiso 1 1 d R
C17 C 1.2637(7) 0.1446(4) 0.4792(4) 0.053(3) Uani 1 1 d .
H17A H 1.3024 0.1839 0.4923 0.080 Uiso 1 1 d R
H17B H 1.2805 0.1183 0.5251 0.080 Uiso 1 1 d R
H17C H 1.1832 0.1517 0.4609 0.080 Uiso 1 1 d R
C18 C 1.2455(7) 0.0293(4) 0.3882(5) 0.052(3) Uani 1 1 d .
H18A H 1.2729 0.0052 0.4356 0.077 Uiso 1 1 d R
H18B H 1.2646 0.0084 0.3456 0.077 Uiso 1 1 d R
H18C H 1.1644 0.0337 0.3760 0.077 Uiso 1 1 d R
C19 C 0.8702(6) -0.0423(3) 0.2233(4) 0.0194(17) Uani 1 1 d .
C20 C 0.5867(6) 0.0288(3) 0.1467(4) 0.0277(19) Uani 1 1 d .
H20A H 0.5657 0.0467 0.0948 0.042 Uiso 1 1 d R
H20B H 0.5886 0.0611 0.1848 0.042 Uiso 1 1 d R
H20C H 0.5321 -0.0025 0.1502 0.042 Uiso 1 1 d R
C21 C 0.7781(6) -0.0072(3) 0.2365(4) 0.0200(17) Uani 1 1 d .
C22 C 0.6992(6) 0.0002(3) 0.1622(4) 0.0210(17) Uani 1 1 d .
C23 C 0.8462(6) -0.0547(3) 0.1442(4) 0.0263(19) Uani 1 1 d .
C24 C 0.7399(7) -0.0291(3) 0.1074(4) 0.0280(19) Uani 1 1 d .
C25 C 0.6775(7) -0.0378(4) 0.0227(4) 0.041(2) Uani 1 1 d .
H25A H 0.6317 -0.0750 0.0167 0.061 Uiso 1 1 d R
H25B H 0.7312 -0.0419 -0.0074 0.061 Uiso 1 1 d R
H25C H 0.6295 -0.0022 0.0043 0.061 Uiso 1 1 d R
C26 C 0.9708(6) -0.0661(3) 0.2817(4) 0.033(2) Uani 1 1 d .
H26A H 0.9537 -0.1059 0.3008 0.050 Uiso 1 1 d R
H26B H 0.9929 -0.0371 0.3249 0.050 Uiso 1 1 d R
H26C H 1.0320 -0.0708 0.2581 0.050 Uiso 1 1 d R
C27 C 0.9137(7) -0.0936(4) 0.1033(4) 0.042(2) Uani 1 1 d .
H27A H 0.9855 -0.1043 0.1397 0.063 Uiso 1 1 d R
H27B H 0.9265 -0.0704 0.0601 0.063 Uiso 1 1 d R
H27C H 0.8724 -0.1313 0.0838 0.063 Uiso 1 1 d R
C28 C 0.7136(6) 0.0922(3) 0.3422(4) 0.032(2) Uani 1 1 d .
H28A H 0.7763 0.1180 0.3388 0.047 Uiso 1 1 d R
H28B H 0.7005 0.0978 0.3928 0.047 Uiso 1 1 d R
H28C H 0.6467 0.1040 0.3016 0.047 Uiso 1 1 d R
C29 C 0.8649(6) -0.0113(4) 0.4162(4) 0.039(2) Uani 1 1 d .
H29A H 0.8780 -0.0556 0.4162 0.059 Uiso 1 1 d R
H29B H 0.8458 0.0002 0.4634 0.059 Uiso 1 1 d R
H29C H 0.9324 0.0106 0.4140 0.059 Uiso 1 1 d R
C30 C 0.6220(6) -0.0378(3) 0.3332(4) 0.031(2) Uani 1 1 d .
H30A H 0.5575 -0.0261 0.2905 0.047 Uiso 1 1 d R
H30B H 0.6053 -0.0306 0.3824 0.047 Uiso 1 1 d R
H30C H 0.6387 -0.0813 0.3288 0.047 Uiso 1 1 d R
C31 C 0.7169(6) 0.2270(3) -0.0632(4) 0.0202(17) Uani 1 1 d .
C32 C 0.8194(6) 0.2575(3) -0.0626(4) 0.0259(19) Uani 1 1 d .
C33 C 0.6781(6) 0.2559(3) -0.0043(4) 0.0245(19) Uani 1 1 d .
C34 C 0.7532(6) 0.3012(3) 0.0314(4) 0.0264(19) Uani 1 1 d .
C35 C 0.8426(6) 0.3026(3) -0.0034(4) 0.0271(19) Uani 1 1 d .
C36 C 0.8866(7) 0.2490(4) -0.1185(4) 0.042(2) Uani 1 1 d .
H36A H 0.9609 0.2666 -0.0968 0.063 Uiso 1 1 d R
H36B H 0.8496 0.2697 -0.1671 0.063 Uiso 1 1 d R
H36C H 0.8935 0.2051 -0.1282 0.063 Uiso 1 1 d R
C37 C 0.9389(7) 0.3478(4) 0.0143(5) 0.044(2) Uani 1 1 d .
H37A H 1.0076 0.3267 0.0423 0.067 Uiso 1 1 d R
H37B H 0.9238 0.3813 0.0462 0.067 Uiso 1 1 d R
H37C H 0.9476 0.3645 -0.0341 0.067 Uiso 1 1 d R
C38 C 0.7382(7) 0.3453(4) 0.0929(5) 0.046(2) Uani 1 1 d .
H38A H 0.6885 0.3787 0.0684 0.069 Uiso 1 1 d R
H38B H 0.8108 0.3622 0.1213 0.069 Uiso 1 1 d R
H38C H 0.7058 0.3233 0.1288 0.069 Uiso 1 1 d R
C39 C 0.5663(6) 0.2442(4) 0.0119(4) 0.041(2) Uani 1 1 d .
H39A H 0.5669 0.2628 0.0614 0.061 Uiso 1 1 d R
H39B H 0.5540 0.1999 0.0140 0.061 Uiso 1 1 d R
H39C H 0.5064 0.2624 -0.0294 0.061 Uiso 1 1 d R
C40 C 0.7125(8) 0.1241(4) -0.1870(5) 0.059(3) Uani 1 1 d .
H40A H 0.6614 0.1020 -0.2299 0.089 Uiso 1 1 d R
H40B H 0.7495 0.0948 -0.1468 0.089 Uiso 1 1 d R
H40C H 0.7686 0.1457 -0.2058 0.089 Uiso 1 1 d R
C41 C 0.5196(7) 0.1371(4) -0.1229(5) 0.061(3) Uani 1 1 d .
H41A H 0.4752 0.1157 -0.1691 0.092 Uiso 1 1 d R
H41B H 0.4718 0.1656 -0.1048 0.092 Uiso 1 1 d R
H41C H 0.5517 0.1071 -0.0824 0.092 Uiso 1 1 d R
C42 C 0.5696(7) 0.2354(4) -0.2261(4) 0.049(3) Uani 1 1 d .
H42A H 0.6287 0.2569 -0.2417 0.073 Uiso 1 1 d R
H42B H 0.5240 0.2653 -0.2080 0.073 Uiso 1 1 d R
H42C H 0.5227 0.2128 -0.2703 0.073 Uiso 1 1 d R
H1 H 0.9712 0.0775 0.3056 0.071 Uiso 1 1 d .
H2 H 0.9327 0.1393 0.2997 0.057 Uiso 1 1 d .
H3 H 1.0535 0.1217 0.3292 0.093 Uiso 1 1 d .
H4 H 1.1352 0.0380 0.2022 0.148 Uiso 1 1 d .
H5 H 1.0379 0.0105 0.1298 0.113 Uiso 1 1 d .
H6 H 1.0943 0.0431 0.1052 0.060 Uiso 1 1 d .
H7 H 1.0976 0.2268 0.0604 0.032 Uiso 1 1 d .
H8 H 1.1054 0.1545 0.0478 0.112 Uiso 1 1 d .
H9 H 1.0051 0.1924 0.0074 0.029 Uiso 1 1 d .
H10 H 0.9859 0.2875 0.1745 0.052 Uiso 1 1 d .
H11 H 0.9889 0.2463 0.2462 0.087 Uiso 1 1 d .
H12 H 0.9005 0.2485 0.2008 0.037 Uiso 1 1 d .
H13 H 0.8899 0.1132 -0.0066 0.109 Uiso 1 1 d .
H14 H 0.7693 0.0800 -0.0066 0.038 Uiso 1 1 d .
H15 H 0.8628 0.0443 0.0237 0.030 Uiso 1 1 d .
H16 H 0.7414 0.1990 0.1516 0.000 Uiso 1 1 d .
H17 H 0.6739 0.1479 0.1212 0.017 Uiso 1 1 d .
H18 H 0.7544 0.1428 0.2046 0.055 Uiso 1 1 d .

loop_
_atom_site_aniso_label
_atom_site_aniso_U_11
_atom_site_aniso_U_22
_atom_site_aniso_U_33
_atom_site_aniso_U_23
_atom_site_aniso_U_13
_atom_site_aniso_U_12
Tm1 0.01666(19) 0.01988(19) 0.02237(18) 0.00018(15) 0.00502(14) -0.00011(16)
Tm2 0.01935(19) 0.01750(18) 0.02295(18) 0.00142(15) 0.00545(15) -0.00005(16)
Tm3 0.01946(19) 0.01875(19) 0.02240(18) 0.00359(14) 0.00452(15) 0.00133(16)
Si1 0.0262(13) 0.0295(14) 0.0300(12) 0.0055(10) 0.0027(10) 0.0005(11)
Si2 0.0230(13) 0.0248(13) 0.0260(12) 0.0014(9) 0.0087(10) -0.0006(10)
Si3 0.0323(14) 0.0277(14) 0.0334(13) 0.0024(10) -0.0053(11) -0.0026(12)
C1 0.009(4) 0.030(5) 0.021(4) -0.003(3) -0.001(3) 0.000(4)
C2 0.024(5) 0.022(5) 0.035(5) -0.006(3) 0.001(4) 0.011(4)
C3 0.024(5) 0.030(5) 0.028(4) 0.000(4) 0.005(4) 0.002(4)
C4 0.016(4) 0.020(4) 0.022(4) 0.004(3) 0.005(3) -0.002(3)
C5 0.032(5) 0.020(4) 0.031(4) 0.000(3) 0.005(4) 0.005(4)
C6 0.016(4) 0.020(4) 0.026(4) 0.005(3) 0.010(3) -0.002(4)
C7 0.014(4) 0.026(5) 0.026(4) -0.005(3) 0.005(3) -0.006(4)
C8 0.021(4) 0.035(5) 0.020(4) 0.002(4) 0.008(3) -0.007(4)
C9 0.012(4) 0.024(4) 0.023(4) -0.003(3) 0.007(3) -0.003(4)
C10 0.035(5) 0.026(5) 0.029(4) -0.011(4) 0.004(4) 0.005(4)
C11 0.022(4) 0.023(4) 0.024(4) -0.001(3) 0.011(3) -0.011(4)
C12 0.007(4) 0.028(5) 0.033(5) -0.004(4) 0.004(3) -0.001(4)
C13 0.039(5) 0.018(5) 0.043(5) 0.002(4) 0.010(4) -0.008(4)
C14 0.018(4) 0.033(5) 0.040(5) -0.006(4) 0.011(4) 0.005(4)
C15 0.029(5) 0.058(6) 0.037(5) -0.002(4) 0.015(4) -0.010(5)
C16 0.032(5) 0.047(6) 0.045(5) 0.010(4) -0.004(4) 0.001(5)
C17 0.064(7) 0.062(7) 0.040(5) 0.016(5) 0.026(5) 0.020(6)
C18 0.056(7) 0.036(6) 0.055(6) 0.020(5) 0.004(5) -0.006(5)
C19 0.015(4) 0.012(4) 0.031(4) 0.006(3) 0.007(3) -0.001(3)
C20 0.029(5) 0.025(5) 0.027(4) 0.000(3) 0.003(4) -0.009(4)
C21 0.016(4) 0.018(4) 0.023(4) 0.001(3) 0.001(3) 0.000(3)
C22 0.025(5) 0.011(4) 0.024(4) 0.000(3) 0.002(4) -0.011(4)
C23 0.035(5) 0.012(4) 0.036(5) 0.003(3) 0.016(4) 0.004(4)
C24 0.036(5) 0.016(4) 0.027(4) -0.002(3) 0.000(4) -0.012(4)
C25 0.044(6) 0.042(6) 0.032(5) -0.008(4) 0.003(4) -0.020(5)
C26 0.034(5) 0.026(5) 0.041(5) 0.012(4) 0.013(4) 0.004(4)
C27 0.060(6) 0.027(5) 0.054(6) -0.016(4) 0.040(5) -0.002(5)
C28 0.030(5) 0.035(5) 0.029(4) -0.010(4) 0.008(4) -0.007(4)
C29 0.037(6) 0.050(6) 0.027(5) 0.005(4) 0.001(4) 0.008(5)
C30 0.032(5) 0.020(4) 0.047(5) -0.001(4) 0.020(4) -0.004(4)
C31 0.020(4) 0.013(4) 0.024(4) 0.004(3) 0.000(3) 0.005(3)
C32 0.026(5) 0.027(5) 0.021(4) 0.012(3) 0.001(4) 0.006(4)
C33 0.022(5) 0.024(5) 0.025(4) 0.016(3) 0.002(4) 0.004(4)
C34 0.029(5) 0.016(4) 0.026(4) -0.001(3) -0.005(4) 0.006(4)
C35 0.028(5) 0.021(4) 0.026(4) 0.002(4) -0.003(4) 0.001(4)
C36 0.042(6) 0.055(6) 0.031(5) 0.017(4) 0.013(4) -0.006(5)
C37 0.044(6) 0.033(5) 0.049(6) 0.014(4) 0.000(5) -0.015(5)
C38 0.044(6) 0.035(6) 0.053(6) -0.005(4) 0.002(5) 0.011(5)
C39 0.034(5) 0.042(6) 0.046(5) 0.004(4) 0.011(4) 0.008(5)
C40 0.073(7) 0.052(7) 0.039(6) -0.015(5) -0.007(5) 0.014(6)
C41 0.060(7) 0.047(7) 0.062(7) -0.002(5) -0.007(5) -0.030(6)
C42 0.041(6) 0.051(6) 0.042(5) 0.008(4) -0.009(5) -0.005(5)

loop_
_atom_type_symbol
_atom_type_description
_atom_type_scat_dispersion_real
_atom_type_scat_dispersion_imag
_atom_type_scat_source
C C 0.0033 0.0016 'International Tables Vol C Tables 4.2.6.8 and 6.1.1.4'
H H 0.0000 0.0000 'International Tables Vol C Tables 4.2.6.8 and 6.1.1.4'
Si Si 0.0817 0.0704 'International Tables Vol C Tables 4.2.6.8 and 6.1.1.4'
Tm Tm -0.3139 5.2483 'International Tables Vol C Tables 4.2.6.8 and 6.1.1.4'

loop_
_geom_angle_atom_site_label_1
_geom_angle_atom_site_label_2
_geom_angle_atom_site_label_3
_geom_angle
C3 Tm1 C4 79.1(2)
C3 Tm1 C2 86.7(2)
C4 Tm1 C2 134.2(2)
C3 Tm1 C1 135.0(2)
C4 Tm1 C1 81.2(2)
C2 Tm1 C1 78.8(2)
C3 Tm1 C7 120.2(2)
C4 Tm1 C7 89.4(2)
C2 Tm1 C7 134.3(2)
C1 Tm1 C7 99.6(2)
C3 Tm1 C9 133.9(2)
C4 Tm1 C9 118.5(2)
C2 Tm1 C9 102.7(2)
C1 Tm1 C9 91.0(2)
C7 Tm1 C9 31.8(2)
C3 Tm1 C12 106.5(2)
C4 Tm1 C12 138.8(2)
C2 Tm1 C12 86.9(2)
C1 Tm1 C12 114.9(2)
C7 Tm1 C12 51.9(2)
C9 Tm1 C12 31.57(19)
C3 Tm1 C11 89.1(2)
C4 Tm1 C11 88.9(2)
C2 Tm1 C11 134.5(2)
C1 Tm1 C11 130.6(2)
C7 Tm1 C11 31.62(19)
C9 Tm1 C11 52.3(2)
C12 Tm1 C11 51.3(2)
C3 Tm1 C8 81.9(2)
C4 Tm1 C8 116.5(2)
C2 Tm1 C8 104.0(2)
C1 Tm1 C8 142.9(2)
C7 Tm1 C8 51.7(2)
C9 Tm1 C8 52.0(2)
C12 Tm1 C8 30.9(2)
C11 Tm1 C8 30.8(2)
C3 Tm1 Tm2 91.75(17)
C4 Tm1 Tm2 88.13(16)
C2 Tm1 Tm2 48.72(17)
C1 Tm1 Tm2 47.43(15)
C7 Tm1 Tm2 146.85(15)
C9 Tm1 Tm2 128.35(15)
C12 Tm1 Tm2 131.33(16)
C11 Tm1 Tm2 176.70(16)
C8 Tm1 Tm2 152.48(16)
C3 Tm1 Tm3 48.51(17)
C4 Tm1 Tm3 48.41(15)
C2 Tm1 Tm3 90.31(16)
C1 Tm1 Tm3 88.79(15)
C7 Tm1 Tm3 135.36(16)
C9 Tm1 Tm3 166.75(16)
C12 Tm1 Tm3 155.05(15)
C11 Tm1 Tm3 119.39(16)
C8 Tm1 Tm3 127.76(15)
Tm2 Tm1 Tm3 59.274(14)
C6 Tm2 C1 84.9(2)
C6 Tm2 C5 80.4(2)
C1 Tm2 C5 132.8(2)
C6 Tm2 C2 135.1(2)
C1 Tm2 C2 78.5(2)
C5 Tm2 C2 81.0(2)
C6 Tm2 C19 129.9(2)
C1 Tm2 C19 96.6(2)
C5 Tm2 C19 126.9(2)
C2 Tm2 C19 93.6(2)
C6 Tm2 C21 97.3(2)
C1 Tm2 C21 93.1(2)
C5 Tm2 C21 133.0(2)
C2 Tm2 C21 124.8(2)
C19 Tm2 C21 32.6(2)
C6 Tm2 C23 133.5(2)
C1 Tm2 C23 125.6(2)
C5 Tm2 C23 95.8(2)
C2 Tm2 C23 88.9(2)
C19 Tm2 C23 31.0(2)
C21 Tm2 C23 52.5(2)
C6 Tm2 C22 83.9(2)
C1 Tm2 C22 120.3(2)
C5 Tm2 C22 102.4(2)
C2 Tm2 C22 140.2(2)
C19 Tm2 C22 52.3(2)
C21 Tm2 C22 31.71(19)
C23 Tm2 C22 51.4(2)
C6 Tm2 C24 103.3(2)
C1 Tm2 C24 144.1(2)
C5 Tm2 C24 83.1(2)
C2 Tm2 C24 114.6(2)
C19 Tm2 C24 51.2(2)
C21 Tm2 C24 51.5(2)
C23 Tm2 C24 31.0(2)
C22 Tm2 C24 30.2(2)
C6 Tm2 Tm3 48.11(15)
C1 Tm2 Tm3 90.33(16)
C5 Tm2 Tm3 47.62(17)
C2 Tm2 Tm3 90.20(17)
C19 Tm2 Tm3 172.62(16)
C21 Tm2 Tm3 144.76(15)
C23 Tm2 Tm3 142.99(16)
C22 Tm2 Tm3 121.67(15)
C24 Tm2 Tm3 121.40(16)
C6 Tm2 Tm1 91.20(16)
C1 Tm2 Tm1 48.44(16)
C5 Tm2 Tm1 87.12(17)
C2 Tm2 Tm1 47.29(16)
C19 Tm2 Tm1 126.50(15)
C21 Tm2 Tm1 139.77(15)
C23 Tm2 Tm1 135.17(17)
C22 Tm2 Tm1 168.31(15)
C24 Tm2 Tm1 160.84(17)
Tm3 Tm2 Tm1 60.390(12)
C6 Tm2 H1 95.9
C1 Tm2 H1 22.7
C5 Tm2 H1 154.8
C2 Tm2 H1 84.4
C19 Tm2 H1 74.3
C21 Tm2 H1 72.1
C23 Tm2 H1 104.4
C22 Tm2 H1 101.9
C24 Tm2 H1 121.8
Tm3 Tm2 H1 112.4
Tm1 Tm2 H1 67.9
C6 Tm2 H5 150.9
C1 Tm2 H5 97.7
C5 Tm2 H5 76.6
C2 Tm2 H5 23.0
C19 Tm2 H5 78.9
C21 Tm2 H5 111.5
C23 Tm2 H5 67.2
C22 Tm2 H5 118.4
C24 Tm2 H5 91.5
Tm3 Tm2 H5 102.8
Tm1 Tm2 H5 70.1
H1 Tm2 H5 97.3
C6 Tm2 H15 100.4
C1 Tm2 H15 145.5
C5 Tm2 H15 22.6
C2 Tm2 H15 73.8
C19 Tm2 H15 105.2
C21 Tm2 H15 119.6
C23 Tm2 H15 74.5
C22 Tm2 H15 94.2
C24 Tm2 H15 68.3
Tm3 Tm2 H15 69.8
Tm1 Tm2 H15 97.1
H1 Tm2 H15 158.2
H5 Tm2 H15 61.8
C5 Tm3 C6 80.7(2)
C5 Tm3 C4 131.6(2)
C6 Tm3 C4 83.3(2)
C5 Tm3 C3 83.0(2)
C6 Tm3 C3 135.5(2)
C4 Tm3 C3 77.3(2)
C5 Tm3 C32 102.7(2)
C6 Tm3 C32 136.7(2)
C4 Tm3 C32 119.7(2)
C3 Tm3 C32 87.3(2)
C5 Tm3 C31 89.3(2)
C6 Tm3 C31 106.4(2)
C4 Tm3 C31 139.1(2)
C3 Tm3 C31 114.5(2)
C32 Tm3 C31 32.0(2)
C5 Tm3 C35 134.1(2)
C6 Tm3 C35 129.4(2)
C4 Tm3 C35 90.2(2)
C3 Tm3 C35 90.6(2)
C32 Tm3 C35 31.5(2)
C31 Tm3 C35 52.6(2)
C5 Tm3 C33 109.9(2)
C6 Tm3 C33 86.0(2)
C4 Tm3 C33 114.2(2)
C3 Tm3 C33 138.5(2)
C32 Tm3 C33 51.8(2)
C31 Tm3 C33 31.6(2)
C35 Tm3 C33 51.6(2)
C5 Tm3 C34 139.5(2)
C6 Tm3 C34 98.1(2)
C4 Tm3 C34 87.9(2)
C3 Tm3 C34 120.5(2)
C32 Tm3 C34 51.6(2)
C31 Tm3 C34 51.9(2)
C35 Tm3 C34 31.4(2)
C33 Tm3 C34 30.5(2)
C5 Tm3 Tm2 48.43(16)
C6 Tm3 Tm2 47.68(16)
C4 Tm3 Tm2 88.17(15)
C3 Tm3 Tm2 91.66(16)
C32 Tm3 Tm2 150.93(17)
C31 Tm3 Tm2 128.07(15)
C35 Tm3 Tm2 176.84(17)
C33 Tm3 Tm2 126.88(16)
C34 Tm3 Tm2 145.73(17)
C5 Tm3 Tm1 87.58(17)
C6 Tm3 Tm1 90.86(15)
C4 Tm3 Tm1 47.24(15)
C3 Tm3 Tm1 47.19(16)
C32 Tm3 Tm1 132.16(17)
C31 Tm3 Tm1 161.72(16)
C35 Tm3 Tm1 120.09(16)
C33 Tm3 Tm1 161.44(17)
C34 Tm3 Tm1 132.90(16)
Tm2 Tm3 Tm1 60.336(11)
C5 Tm3 H9 79.2
C6 Tm3 H9 153.0
C4 Tm3 H9 96.7
C3 Tm3 H9 23.4
C32 Tm3 H9 66.1
C31 Tm3 H9 91.3
C35 Tm3 H9 77.5
C33 Tm3 H9 117.9
C34 Tm3 H9 108.9
Tm2 Tm3 H9 105.3
Tm1 Tm3 H9 70.4
C5 Tm3 H13 24.0
C6 Tm3 H13 104.7
C4 Tm3 H13 134.7
C3 Tm3 H13 65.8
C32 Tm3 H13 84.9
C31 Tm3 H13 82.3
C35 Tm3 H13 114.7
C33 Tm3 H13 110.9
C34 Tm3 H13 133.1
Tm2 Tm3 H13 68.3
Tm1 Tm3 H13 87.6
H9 Tm3 H13 56.7
C5 Tm3 H16 103.2
C6 Tm3 H16 23.6
C4 Tm3 H16 73.5
C3 Tm3 H16 145.6
C32 Tm3 H16 123.0
C31 Tm3 H16 99.5
C35 Tm3 H16 107.1
C33 Tm3 H16 71.7
C34 Tm3 H16 76.4
Tm2 Tm3 H16 69.9
Tm1 Tm3 H16 98.8
H9 Tm3 H16 169.0
H13 Tm3 H16 126.9
C18 Si1 C17 106.8(4)
C18 Si1 C16 106.5(4)
C17 Si1 C16 107.4(4)
C18 Si1 C9 114.1(3)
C17 Si1 C9 112.9(4)
C16 Si1 C9 108.8(3)
C21 Si2 C28 114.2(3)
C21 Si2 C29 112.6(3)
C28 Si2 C29 106.5(3)
C21 Si2 C30 107.8(3)
C28 Si2 C30 108.1(3)
C29 Si2 C30 107.5(4)
C40 Si3 C41 106.4(4)
C40 Si3 C42 106.5(4)
C41 Si3 C42 108.4(4)
C40 Si3 C31 115.8(4)
C41 Si3 C31 112.3(4)
C42 Si3 C31 107.0(3)
Tm2 C1 Tm1 84.1(2)
Tm2 C1 H1 81.1
Tm1 C1 H1 142.2
Tm2 C1 H2 103.3
Tm1 C1 H2 124.7
H1 C1 H2 92.6
Tm2 C1 H3 155.9
Tm1 C1 H3 90.5
H1 C1 H3 89.1
H2 C1 H3 99.1
Tm1 C2 Tm2 84.0(2)
Tm1 C2 H4 87.9
Tm2 C2 H4 118.4
Tm1 C2 H5 159.8
Tm2 C2 H5 77.7
H4 C2 H5 108.3
Tm1 C2 H6 112.0
Tm2 C2 H6 123.3
H4 C2 H6 116.4
H5 C2 H6 72.2
Tm1 C3 Tm3 84.3(2)
Tm1 C3 H7 103.6
Tm3 C3 H7 112.4
Tm1 C3 H8 94.5
Tm3 C3 H8 137.5
H7 C3 H8 109.2
Tm1 C3 H9 150.9
Tm3 C3 H9 67.6
H7 C3 H9 94.4
H8 C3 H9 101.1
Tm1 C4 Tm3 84.4(2)
Tm1 C4 H10 125.0
Tm3 C4 H10 103.0
Tm1 C4 H11 91.1
Tm3 C4 H11 145.8
H10 C4 H11 107.2
Tm1 C4 H12 131.5
Tm3 C4 H12 83.0
H10 C4 H12 103.5
H11 C4 H12 74.8
Tm3 C5 Tm2 84.0(2)
Tm3 C5 H13 70.2
Tm2 C5 H13 133.7
Tm3 C5 H14 108.6
Tm2 C5 H14 110.7
H13 C5 H14 113.7
Tm3 C5 H15 159.0
Tm2 C5 H15 78.9
H13 C5 H15 114.0
H14 C5 H15 89.0
Tm2 C6 Tm3 84.2(2)
Tm2 C6 H16 149.2
Tm3 C6 H16 74.9
Tm2 C6 H17 118.2
Tm3 C6 H17 110.6
H16 C6 H17 90.6
Tm2 C6 H18 83.8
Tm3 C6 H18 144.4
H16 C6 H18 100.2
H17 C6 H18 104.6
C9 C7 C11 108.0(6)
C9 C7 C10 128.9(6)
C11 C7 C10 122.9(7)
C9 C7 Tm1 74.1(4)
C11 C7 Tm1 75.8(4)
C10 C7 Tm1 119.9(5)
C12 C8 C11 108.2(6)
C12 C8 C15 125.6(7)
C11 C8 C15 125.8(7)
C12 C8 Tm1 73.5(4)
C11 C8 Tm1 73.9(4)
C15 C8 Tm1 124.8(5)
C12 C9 C7 106.8(6)
C12 C9 Si1 123.0(5)
C7 C9 Si1 128.5(5)
C12 C9 Tm1 75.4(4)
C7 C9 Tm1 74.0(4)
Si1 C9 Tm1 127.6(3)
C7 C10 H10A 109.4
C7 C10 H10B 109.5
H10A C10 H10B 109.5
C7 C10 H10C 109.5
H10A C10 H10C 109.5
H10B C10 H10C 109.5
C8 C11 C7 108.0(6)
C8 C11 C13 125.6(6)
C7 C11 C13 126.3(7)
C8 C11 Tm1 75.2(4)
C7 C11 Tm1 72.6(4)
C13 C11 Tm1 121.3(5)
C8 C12 C9 109.0(7)
C8 C12 C14 124.5(7)
C9 C12 C14 126.1(7)
C8 C12 Tm1 75.6(4)
C9 C12 Tm1 73.0(4)
C14 C12 Tm1 122.9(5)
C11 C13 H13A 109.5
C11 C13 H13B 109.4
H13A C13 H13B 109.5
C11 C13 H13C 109.4
H13A C13 H13C 109.5
H13B C13 H13C 109.5
C12 C14 H14A 109.5
C12 C14 H14B 109.5
H14A C14 H14B 109.5
C12 C14 H14C 109.4
H14A C14 H14C 109.5
H14B C14 H14C 109.5
C8 C15 H15A 109.5
C8 C15 H15B 109.5
H15A C15 H15B 109.5
C8 C15 H15C 109.4
H15A C15 H15C 109.5
H15B C15 H15C 109.5
Si1 C16 H16A 109.5
Si1 C16 H16B 109.5
H16A C16 H16B 109.5
Si1 C16 H16C 109.4
H16A C16 H16C 109.5
H16B C16 H16C 109.5
Si1 C17 H17A 109.5
Si1 C17 H17B 109.4
H17A C17 H17B 109.5
Si1 C17 H17C 109.5
H17A C17 H17C 109.5
H17B C17 H17C 109.5
Si1 C18 H18A 109.4
Si1 C18 H18B 109.5
H18A C18 H18B 109.5
Si1 C18 H18C 109.5
H18A C18 H18C 109.5
H18B C18 H18C 109.5
C23 C19 C21 108.3(6)
C23 C19 C26 123.5(7)
C21 C19 C26 128.0(6)
C23 C19 Tm2 76.4(4)
C21 C19 Tm2 74.0(4)
C26 C19 Tm2 119.0(5)
C22 C20 H20A 109.4
C22 C20 H20B 109.5
H20A C20 H20B 109.5
C22 C20 H20C 109.5
H20A C20 H20C 109.5
H20B C20 H20C 109.5
C22 C21 C19 105.9(6)
C22 C21 Si2 123.8(5)
C19 C21 Si2 128.8(5)
C22 C21 Tm2 76.0(4)
C19 C21 Tm2 73.4(4)
Si2 C21 Tm2 126.6(3)
C24 C22 C21 108.8(7)
C24 C22 C20 125.0(6)
C21 C22 C20 126.0(6)
C24 C22 Tm2 76.4(4)
C21 C22 Tm2 72.3(4)
C20 C22 Tm2 122.2(4)
C19 C23 C24 107.8(6)
C19 C23 C27 127.7(7)
C24 C23 C27 124.2(7)
C19 C23 Tm2 72.5(4)
C24 C23 Tm2 76.3(4)
C27 C23 Tm2 121.5(5)
C22 C24 C23 109.1(6)
C22 C24 C25 125.9(7)
C23 C24 C25 124.7(7)
C22 C24 Tm2 73.4(4)
C23 C24 Tm2 72.7(4)
C25 C24 Tm2 124.4(5)
C24 C25 H25A 109.5
C24 C25 H25B 109.3
H25A C25 H25B 109.5
C24 C25 H25C 109.6
H25A C25 H25C 109.5
H25B C25 H25C 109.5
C19 C26 H26A 109.4
C19 C26 H26B 109.5
H26A C26 H26B 109.5
C19 C26 H26C 109.6
H26A C26 H26C 109.5
H26B C26 H26C 109.5
C23 C27 H27A 109.4
C23 C27 H27B 109.6
H27A C27 H27B 109.5
C23 C27 H27C 109.4
H27A C27 H27C 109.5
H27B C27 H27C 109.5
Si2 C28 H28A 109.5
Si2 C28 H28B 109.5
H28A C28 H28B 109.5
Si2 C28 H28C 109.5
H28A C28 H28C 109.5
H28B C28 H28C 109.5
Si2 C29 H29A 109.5
Si2 C29 H29B 109.5
H29A C29 H29B 109.5
Si2 C29 H29C 109.4
H29A C29 H29C 109.5
H29B C29 H29C 109.5
Si2 C30 H30A 109.6
Si2 C30 H30B 109.4
H30A C30 H30B 109.5
Si2 C30 H30C 109.4
H30A C30 H30C 109.5
H30B C30 H30C 109.5
C33 C31 C32 106.1(6)
C33 C31 Si3 127.3(6)
C32 C31 Si3 123.4(5)
C33 C31 Tm3 74.9(4)
C32 C31 Tm3 74.0(4)
Si3 C31 Tm3 132.2(3)
C35 C32 C31 108.6(7)
C35 C32 C36 124.0(7)
C31 C32 C36 127.2(7)
C35 C32 Tm3 74.6(4)
C31 C32 Tm3 74.1(4)
C36 C32 Tm3 122.0(5)
C34 C33 C31 109.3(6)
C34 C33 C39 124.4(7)
C31 C33 C39 126.0(7)
C34 C33 Tm3 75.1(4)
C31 C33 Tm3 73.4(4)
C39 C33 Tm3 122.8(5)
C33 C34 C35 108.8(7)
C33 C34 C38 125.6(7)
C35 C34 C38 125.5(7)
C33 C34 Tm3 74.4(4)
C35 C34 Tm3 73.4(4)
C38 C34 Tm3 121.9(5)
C32 C35 C34 107.2(7)
C32 C35 C37 126.2(7)
C34 C35 C37 126.4(7)
C32 C35 Tm3 73.9(4)
C34 C35 Tm3 75.2(4)
C37 C35 Tm3 120.8(5)
C32 C36 H36A 109.4
C32 C36 H36B 109.5
H36A C36 H36B 109.5
C32 C36 H36C 109.6
H36A C36 H36C 109.5
H36B C36 H36C 109.5
C35 C37 H37A 109.5
C35 C37 H37B 109.6
H37A C37 H37B 109.5
C35 C37 H37C 109.4
H37A C37 H37C 109.5
H37B C37 H37C 109.5
C34 C38 H38A 109.5
C34 C38 H38B 109.5
H38A C38 H38B 109.5
C34 C38 H38C 109.4
H38A C38 H38C 109.5
H38B C38 H38C 109.5
C33 C39 H39A 109.5
C33 C39 H39B 109.5
H39A C39 H39B 109.5
C33 C39 H39C 109.4
H39A C39 H39C 109.5
H39B C39 H39C 109.5
Si3 C40 H40A 109.5
Si3 C40 H40B 109.6
H40A C40 H40B 109.5
Si3 C40 H40C 109.4
H40A C40 H40C 109.5
H40B C40 H40C 109.5
Si3 C41 H41A 109.4
Si3 C41 H41B 109.5
H41A C41 H41B 109.5
Si3 C41 H41C 109.5
H41A C41 H41C 109.5
H41B C41 H41C 109.5
Si3 C42 H42A 109.5
Si3 C42 H42B 109.5
H42A C42 H42B 109.5
Si3 C42 H42C 109.4
H42A C42 H42C 109.5
H42B C42 H42C 109.5

loop_
_geom_bond_atom_site_label_1
_geom_bond_atom_site_label_2
_geom_bond_distance
Tm1 C3 2.477(7)
Tm1 C4 2.478(7)
Tm1 C2 2.481(7)
Tm1 C1 2.526(7)
Tm1 C7 2.614(7)
Tm1 C9 2.615(7)
Tm1 C12 2.645(7)
Tm1 C11 2.656(7)
Tm1 C8 2.673(7)
Tm1 Tm2 3.3575(7)
Tm1 Tm3 3.3593(6)
Tm2 C6 2.468(7)
Tm2 C1 2.486(6)
Tm2 C5 2.499(7)
Tm2 C2 2.537(7)
Tm2 C19 2.589(6)
Tm2 C21 2.597(7)
Tm2 C23 2.639(7)
Tm2 C22 2.647(7)
Tm2 C24 2.685(7)
Tm2 Tm3 3.3215(7)
Tm2 H1 2.5282
Tm2 H5 2.5235
Tm2 H15 2.5022
Tm3 C5 2.467(7)
Tm3 C6 2.485(6)
Tm3 C4 2.525(7)
Tm3 C3 2.529(7)
Tm3 C32 2.617(7)
Tm3 C31 2.618(6)
Tm3 C35 2.625(7)
Tm3 C33 2.638(7)
Tm3 C34 2.648(7)
Tm3 H9 2.3380
Tm3 H13 2.3269
Tm3 H16 2.4256
Si1 C18 1.853(8)
Si1 C17 1.853(8)
Si1 C16 1.865(8)
Si1 C9 1.878(7)
Si2 C21 1.868(7)
Si2 C28 1.870(8)
Si2 C29 1.881(7)
Si2 C30 1.889(7)
Si3 C40 1.851(9)
Si3 C41 1.855(9)
Si3 C42 1.864(8)
Si3 C31 1.873(7)
C1 H1 0.9865
C1 H2 0.9849
C1 H3 0.9916
C2 H4 0.9998
C2 H5 1.0101
C2 H6 0.9831
C3 H7 1.0123
C3 H8 0.9476
C3 H9 1.0054
C4 H10 0.9853
C4 H11 0.9612
C4 H12 0.9776
C5 H13 1.0063
C5 H14 0.9924
C5 H15 0.9791
C6 H16 1.0060
C6 H17 0.9801
C6 H18 0.9950
C7 C9 1.434(9)
C7 C11 1.436(9)
C7 C10 1.499(9)
C8 C12 1.416(10)
C8 C11 1.416(10)
C8 C15 1.512(9)
C9 C12 1.431(9)
C10 H10A 0.9800
C10 H10B 0.9800
C10 H10C 0.9800
C11 C13 1.505(9)
C12 C14 1.510(9)
C13 H13A 0.9800
C13 H13B 0.9800
C13 H13C 0.9800
C14 H14A 0.9800
C14 H14B 0.9800
C14 H14C 0.9800
C15 H15A 0.9800
C15 H15B 0.9800
C15 H15C 0.9800
C16 H16A 0.9800
C16 H16B 0.9800
C16 H16C 0.9800
C17 H17A 0.9800
C17 H17B 0.9800
C17 H17C 0.9800
C18 H18A 0.9800
C18 H18B 0.9800
C18 H18C 0.9800
C19 C23 1.399(9)
C19 C21 1.457(9)
C19 C26 1.489(9)
C20 C22 1.491(9)
C20 H20A 0.9800
C20 H20B 0.9800
C20 H20C 0.9800
C21 C22 1.434(9)
C22 C24 1.389(10)
C23 C24 1.424(10)
C23 C27 1.526(9)
C24 C25 1.519(9)
C25 H25A 0.9800
C25 H25B 0.9800
C25 H25C 0.9800
C26 H26A 0.9800
C26 H26B 0.9800
C26 H26C 0.9800
C27 H27A 0.9800
C27 H27B 0.9800
C27 H27C 0.9800
C28 H28A 0.9800
C28 H28B 0.9800
C28 H28C 0.9800
C29 H29A 0.9800
C29 H29B 0.9800
C29 H29C 0.9800
C30 H30A 0.9800
C30 H30B 0.9800
C30 H30C 0.9800
C31 C33 1.433(9)
C31 C32 1.441(10)
C32 C35 1.421(10)
C32 C36 1.495(9)
C33 C34 1.391(10)
C33 C39 1.527(10)
C34 C35 1.428(10)
C34 C38 1.519(10)
C35 C37 1.518(10)
C36 H36A 0.9800
C36 H36B 0.9800
C36 H36C 0.9800
C37 H37A 0.9800
C37 H37B 0.9800
C37 H37C 0.9800
C38 H38A 0.9800
C38 H38B 0.9800
C38 H38C 0.9800
C39 H39A 0.9800
C39 H39B 0.9800
C39 H39C 0.9800
C40 H40A 0.9800
C40 H40B 0.9800
C40 H40C 0.9800
C41 H41A 0.9800
C41 H41B 0.9800
C41 H41C 0.9800
C42 H42A 0.9800
C42 H42B 0.9800
C42 H42C 0.9800
